data_1570069
loop_
_publ_author_name
'Wang, Tao'
'Zong, Yuan-Yuan'
'Huang, Tao'
'Jin, Xiao-Ling'
'Wu, Li-Zhu'
'Liu, Qiang'

_publ_section_title
;
 Photocatalytic redox-neutral selective single C(sp<sup>3</sup>)-F bond
 activation of perfluoroalkyl iminosulfides with alkenes and water.
;
_journal_issue 41
_journal_name_full 'Chemical science'
_journal_page_first 11566
_journal_page_last 11572
_journal_paper_doi 10.1039/d3sc03771a
_journal_volume 14
_journal_year 2023
_chemical_formula_moiety 'C16 H12 F4 N2 O'
_chemical_formula_sum 'C16 H12 F4 N2 O'
_chemical_formula_weight 324.28
_space_group_crystal_system monoclinic
_space_group_IT_number 14
_space_group_name_Hall '-P 2ybc'
_space_group_name_H-M_alt 'P 1 21/c 1'
_atom_sites_solution_hydrogens geom
_atom_sites_solution_primary dual
_audit_creation_date 2021-06-28
_audit_creation_method
;
Olex2 1.3
(compiled 2020.11.12 svn.r5f609507 for OlexSys, GUI svn.r6032)
;
_audit_update_record
;
2022-09-24 deposited with the CCDC.	2023-10-05 downloaded from the CCDC.
;
_cell_angle_alpha 90
_cell_angle_beta 101.812(4)
_cell_angle_gamma 90
_cell_formula_units_Z 4
_cell_length_a 15.5988(5)
_cell_length_b 8.2297(4)
_cell_length_c 12.1249(6)
_cell_measurement_reflns_used 2307
_cell_measurement_temperature 295(7)
_cell_measurement_theta_max 71.7130
_cell_measurement_theta_min 5.7760
_cell_volume 1523.56(12)
_computing_cell_refinement 'CrysAlisPro 1.171.41.105a (Rigaku OD, 2021)'
_computing_data_collection 'CrysAlisPro 1.171.41.105a (Rigaku OD, 2021)'
_computing_data_reduction 'CrysAlisPro 1.171.41.105a (Rigaku OD, 2021)'
_computing_molecular_graphics 'Olex2 1.3 (Dolomanov et al., 2009)'
_computing_publication_material 'Olex2 1.3 (Dolomanov et al., 2009)'
_computing_structure_refinement 'SHELXL 2018/1 (Sheldrick, 2015)'
_computing_structure_solution 'SHELXT 2014/5 (Sheldrick, 2014)'
_diffrn_ambient_environment air
_diffrn_ambient_temperature 295(7)
_diffrn_detector 'Hybrid Pixel Array Detector'
_diffrn_detector_area_resol_mean 10.0000
_diffrn_detector_type HyPix
_diffrn_measured_fraction_theta_full 0.989
_diffrn_measured_fraction_theta_max 0.942
_diffrn_measurement_details
;
List of Runs (angles in degrees, time in seconds):

  # Type    Start    End  Width  t~exp~   \w     \q     \k     \f   Frames
#--------------------------------------------------------------------------
  1  \w    -85.00 -55.00   0.50    4.00    --  -46.57-161.00 -49.00   60
  2  \w    -73.00 -48.00   0.50    4.00    --  -46.57 117.00-170.00   50
  3  \w     65.00 110.00   0.50    4.00    --   46.57 161.00 -20.00   90
  4  \w     16.00  89.00   0.50    4.00    --   46.57-117.00 101.00  146
  5  \w   -109.00 -30.00   0.50    9.00    -- -102.00 117.00-170.00  158
  6  \w   -119.00 -85.00   0.50    9.00    -- -102.00-117.00 101.00   68
  7  \w   -128.00-103.00   0.50    9.00    -- -102.00-161.00 -49.00   50
  8  \w     70.00 102.00   0.50    9.00    --  104.25-117.00 101.00   64
  9  \w    128.00 154.00   0.50    9.00    --  104.25 161.00 -20.00   52
 10  \w   -119.00 -77.00   0.50    4.00    --  -46.57-125.00 -30.00   84
 11  \w   -119.00 -79.00   0.50    4.00    --  -46.57-125.00 150.00   80
 12  \w    -28.00  28.00   0.50    4.00    --   46.57 -19.00 -30.00  112
 13  \w    -24.00  29.00   0.50    4.00    --   46.57 -19.00-120.00  106
 14  \w    -67.00 -30.00   0.50    9.00    -- -102.00  61.00 150.00   74
 15  \w   -112.00 -72.00   0.50    9.00    -- -102.00 125.00 -60.00   80
 16  \w    -66.00 -29.00   0.50    9.00    -- -102.00  61.00   0.00   74
 17  \w    -69.00 -29.00   0.50    9.00    -- -102.00  61.00-150.00   80
 18  \w    -63.00 -29.00   0.50    9.00    -- -102.00  61.00  90.00   68
 19  \w    -69.00 -30.00   0.50    9.00    -- -102.00  61.00  60.00   78
 20  \w     33.00  59.00   0.50    9.00    --  104.25 -61.00 150.00   52
 21  \w     48.00  73.00   0.50    9.00    --  104.25 -61.00-120.00   50
 22  \w     33.00 112.00   0.50    9.00    --  104.25-125.00 150.00  158
 23  \w     93.00 170.00   0.50    9.00    --  104.25  30.00   0.00  154
 24  \w    128.00 153.00   0.50    9.00    --  104.25  45.00 -60.00   50
 25  \w     96.00 154.00   0.50    9.00    --  104.25  45.00 -90.00  116
 26  \w     44.00  73.00   0.50    9.00    --  104.25 -61.00 -90.00   58
;
_diffrn_measurement_device 'four-circle diffractometer'
_diffrn_measurement_device_type 'XtaLAB Synergy R, DW system, HyPix'
_diffrn_measurement_method '\w scans'
_diffrn_orient_matrix_type 'CrysAlisPro convention (1999,Acta A55,543-557)'
_diffrn_orient_matrix_UB_11 -0.0116452000
_diffrn_orient_matrix_UB_12 -0.1479188000
_diffrn_orient_matrix_UB_13 -0.0795728000
_diffrn_orient_matrix_UB_21 0.0036688000
_diffrn_orient_matrix_UB_22 0.1128452000
_diffrn_orient_matrix_UB_23 -0.1003607000
_diffrn_orient_matrix_UB_31 0.1001082000
_diffrn_orient_matrix_UB_32 -0.0212534000
_diffrn_orient_matrix_UB_33 0.0211064000
_diffrn_radiation_monochromator mirror
_diffrn_radiation_probe x-ray
_diffrn_radiation_type 'Cu K\a'
_diffrn_radiation_wavelength 1.54184
_diffrn_reflns_av_R_equivalents 0.0457
_diffrn_reflns_av_unetI/netI 0.0446
_diffrn_reflns_Laue_measured_fraction_full 0.989
_diffrn_reflns_Laue_measured_fraction_max 0.942
_diffrn_reflns_limit_h_max 19
_diffrn_reflns_limit_h_min -12
_diffrn_reflns_limit_k_max 10
_diffrn_reflns_limit_k_min -9
_diffrn_reflns_limit_l_max 15
_diffrn_reflns_limit_l_min -14
_diffrn_reflns_number 11261
_diffrn_reflns_point_group_measured_fraction_full 0.989
_diffrn_reflns_point_group_measured_fraction_max 0.942
_diffrn_reflns_theta_full 67.684
_diffrn_reflns_theta_max 76.552
_diffrn_reflns_theta_min 2.894
_diffrn_source 'Rotating-anode X-ray tube'
_diffrn_source_type 'Rigaku (Cu) X-ray Source'
_exptl_absorpt_coefficient_mu 1.073
_exptl_absorpt_correction_T_max 1.00000
_exptl_absorpt_correction_T_min 0.80895
_exptl_absorpt_correction_type multi-scan
_exptl_absorpt_process_details
;
CrysAlisPro 1.171.41.105a (Rigaku Oxford Diffraction, 2021)
Empirical absorption correction using spherical harmonics,
implemented in SCALE3 ABSPACK scaling algorithm.
;
_exptl_crystal_colour 'clear light yellow'
_exptl_crystal_colour_lustre clear
_exptl_crystal_colour_modifier light
_exptl_crystal_colour_primary yellow
_exptl_crystal_density_diffrn 1.414
_exptl_crystal_description block
_exptl_crystal_F_000 664
_exptl_crystal_size_max 0.03
_exptl_crystal_size_mid 0.02
_exptl_crystal_size_min 0.02
_refine_diff_density_max 0.534
_refine_diff_density_min -0.390
_refine_diff_density_rms 0.050
_refine_ls_extinction_method none
_refine_ls_goodness_of_fit_ref 1.307
_refine_ls_hydrogen_treatment constr
_refine_ls_matrix_type full
_refine_ls_number_parameters 208
_refine_ls_number_reflns 3031
_refine_ls_number_restraints 0
_refine_ls_restrained_S_all 1.307
_refine_ls_R_factor_all 0.1317
_refine_ls_R_factor_gt 0.0722
_refine_ls_shift/su_max 0.000
_refine_ls_shift/su_mean 0.000
_refine_ls_structure_factor_coef Fsqd
_refine_ls_weighting_details 'w=1/[\s^2^(Fo^2^)+(0.1000P)^2^] where P=(Fo^2^+2Fc^2^)/3'
_refine_ls_weighting_scheme calc
_refine_ls_wR_factor_gt 0.2044
_refine_ls_wR_factor_ref 0.2354
_reflns_Friedel_coverage 0.000
_reflns_number_gt 1541
_reflns_number_total 3031
_reflns_threshold_expression 'I > 2\s(I)'
_cod_data_source_file d3sc03771a2.cif
_cod_data_source_block wangtao_0625-3_auto
_cod_depositor_comments 'Adding full bibliography for 1570069.cif.'
_cod_database_code 1570069
_shelx_shelxl_version_number 2018/1
_shelx_space_group_comment
;
The symmetry employed for this shelxl refinement is uniquely defined
by the following loop, which should always be used as a source of
symmetry information in preference to the above space-group names.
They are only intended as comments.
;
_reflns_odcompleteness_completeness 98.98
_reflns_odcompleteness_iscentric 1
_reflns_odcompleteness_theta 66.97
_olex2_refinement_description
;
1. Fixed Uiso
 At 1.2 times of:
  All C(H) groups, All C(H,H) groups
2.a Ternary CH refined with riding coordinates:
 C11(H11)
2.b Secondary CH2 refined with riding coordinates:
 C10(H10A,H10B)
2.c Aromatic/amide H refined with riding coordinates:
 C13(H13), C14(H14), C6(H6), C16(H16), C15(H15), C2(H2), C5(H5), C4(H4), C3(H3)
;
_olex2_submission_special_instructions 'No special instructions were received'
_oxdiff_exptl_absorpt_empirical_details
;
Empirical correction (ABSPACK) includes:
- Absorption correction using spherical harmonics
- Frame scaling
;
_oxdiff_exptl_absorpt_empirical_full_max 1.838
_oxdiff_exptl_absorpt_empirical_full_min 0.752

loop_
_space_group_symop_operation_xyz
'x, y, z'
'-x, y+1/2, -z+1/2'
'-x, -y, -z'
'x, -y-1/2, z-1/2'

loop_
_atom_site_label
_atom_site_type_symbol
_atom_site_fract_x
_atom_site_fract_y
_atom_site_fract_z
_atom_site_U_iso_or_equiv
_atom_site_adp_type
_atom_site_occupancy
_atom_site_site_symmetry_order
_atom_site_calc_flag
_atom_site_refinement_flags_posn
_atom_site_refinement_flags_adp
_atom_site_refinement_flags_occupancy
_atom_site_disorder_assembly
_atom_site_disorder_group
O1 O 0.75473(15) 0.7820(3) 0.4460(2) 0.0899(8) Uani 1 1 d . . . . .
N2 N 0.74463(16) 0.6262(3) 0.2862(2) 0.0659(7) Uani 1 1 d . . . . .
F4 F 0.91846(17) 0.6212(5) 0.5079(2) 0.1449(12) Uani 1 1 d . . . . .
N1 N 0.7545(2) 0.2753(4) 0.2642(2) 0.0806(9) Uani 1 1 d . . . . .
C12 C 0.77243(19) 0.3746(4) 0.1858(3) 0.0646(8) Uani 1 1 d . . . . .
C1 C 0.65241(19) 0.6385(4) 0.2426(3) 0.0665(8) Uani 1 1 d . . . . .
F1 F 0.9051(2) 0.8643(5) 0.2717(5) 0.1669(15) Uani 1 1 d . . . . .
F2 F 1.01916(17) 0.7852(5) 0.3959(4) 0.1878(18) Uani 1 1 d . . . . .
C7 C 0.7865(2) 0.7017(5) 0.3804(3) 0.0729(9) Uani 1 1 d . . . . .
C13 C 0.7662(2) 0.3295(4) 0.0748(3) 0.0730(9) Uani 1 1 d . . . . .
H13 H 0.778260 0.402987 0.021789 0.088 Uiso 1 1 calc R U . . .
C11 C 0.8040(2) 0.5411(4) 0.2247(3) 0.0732(10) Uani 1 1 d . . . . .
H11 H 0.812243 0.606630 0.160172 0.088 Uiso 1 1 calc R U . . .
F3 F 0.9216(2) 0.9350(6) 0.4448(5) 0.242(3) Uani 1 1 d . . . . .
C14 C 0.7414(3) 0.1717(5) 0.0450(3) 0.0843(11) Uani 1 1 d . . . . .
H14 H 0.737290 0.136164 -0.028734 0.101 Uiso 1 1 calc R U . . .
C6 C 0.6217(2) 0.6532(4) 0.1287(3) 0.0785(10) Uani 1 1 d . . . . .
H6 H 0.660380 0.652947 0.079642 0.094 Uiso 1 1 calc R U . . .
C8 C 0.8836(2) 0.6676(6) 0.3939(3) 0.0914(13) Uani 1 1 d . . . . .
C16 C 0.7298(3) 0.1252(5) 0.2318(3) 0.0898(11) Uani 1 1 d . . . . .
H16 H 0.716443 0.054300 0.285599 0.108 Uiso 1 1 calc R U . . .
C15 C 0.7230(3) 0.0688(5) 0.1251(3) 0.0903(11) Uani 1 1 d . . . . .
H15 H 0.706060 -0.037858 0.107071 0.108 Uiso 1 1 calc R U . . .
C2 C 0.5951(2) 0.6335(6) 0.3148(3) 0.0945(13) Uani 1 1 d . . . . .
H2 H 0.615899 0.620019 0.391764 0.113 Uiso 1 1 calc R U . . .
C10 C 0.8902(2) 0.5337(6) 0.3135(4) 0.1065(15) Uani 1 1 d . . . . .
H10A H 0.896129 0.429546 0.351767 0.128 Uiso 1 1 calc R U . . .
H10B H 0.940165 0.549787 0.278560 0.128 Uiso 1 1 calc R U . . .
C5 C 0.5331(3) 0.6682(5) 0.0875(4) 0.0998(13) Uani 1 1 d . . . . .
H5 H 0.512010 0.678979 0.010398 0.120 Uiso 1 1 calc R U . . .
C9 C 0.9326(3) 0.8227(10) 0.3777(7) 0.144(3) Uani 1 1 d . . . . .
C4 C 0.4755(3) 0.6674(7) 0.1593(5) 0.1196(17) Uani 1 1 d . . . . .
H4 H 0.415769 0.679708 0.131148 0.144 Uiso 1 1 calc R U . . .
C3 C 0.5065(3) 0.6485(7) 0.2722(4) 0.1257(19) Uani 1 1 d . . . . .
H3 H 0.467549 0.645776 0.320813 0.151 Uiso 1 1 calc R U . . .

loop_
_atom_site_aniso_label
_atom_site_aniso_U_11
_atom_site_aniso_U_22
_atom_site_aniso_U_33
_atom_site_aniso_U_23
_atom_site_aniso_U_13
_atom_site_aniso_U_12
O1 0.0808(15) 0.104(2) 0.0886(18) -0.0344(15) 0.0255(13) -0.0097(13)
N2 0.0601(15) 0.0716(17) 0.0680(16) -0.0172(14) 0.0180(12) -0.0043(12)
F4 0.1031(18) 0.220(4) 0.100(2) -0.018(2) -0.0056(15) 0.0345(19)
N1 0.101(2) 0.080(2) 0.0628(18) -0.0058(16) 0.0225(15) 0.0032(16)
C12 0.0625(18) 0.070(2) 0.063(2) -0.0035(16) 0.0147(14) 0.0039(14)
C1 0.0623(19) 0.070(2) 0.067(2) -0.0033(16) 0.0140(15) -0.0043(14)
F1 0.131(3) 0.135(3) 0.239(5) 0.004(3) 0.047(3) -0.042(2)
F2 0.0703(16) 0.214(4) 0.282(5) -0.107(3) 0.0443(19) -0.0382(18)
C7 0.0678(19) 0.080(2) 0.074(2) -0.0211(18) 0.0208(16) -0.0096(16)
C13 0.091(2) 0.073(2) 0.058(2) -0.0061(16) 0.0217(16) 0.0045(17)
C11 0.069(2) 0.080(2) 0.074(2) -0.0146(18) 0.0242(17) -0.0060(16)
F3 0.122(2) 0.209(4) 0.407(7) -0.204(5) 0.085(3) -0.075(2)
C14 0.112(3) 0.080(3) 0.060(2) -0.0137(19) 0.0141(19) 0.008(2)
C6 0.081(2) 0.087(3) 0.068(2) 0.0016(18) 0.0150(17) -0.0082(18)
C8 0.064(2) 0.125(4) 0.080(3) -0.036(2) 0.0039(17) -0.006(2)
C16 0.120(3) 0.075(3) 0.080(3) 0.012(2) 0.032(2) 0.007(2)
C15 0.120(3) 0.070(2) 0.082(3) -0.014(2) 0.025(2) 0.001(2)
C2 0.067(2) 0.142(4) 0.075(2) -0.001(2) 0.0154(18) -0.001(2)
C10 0.063(2) 0.135(4) 0.118(3) -0.052(3) 0.011(2) -0.001(2)
C5 0.094(3) 0.117(4) 0.079(3) 0.011(2) -0.004(2) -0.004(2)
C9 0.071(3) 0.192(7) 0.172(6) -0.083(6) 0.029(3) -0.038(3)
C4 0.070(2) 0.176(5) 0.107(4) -0.011(3) 0.004(2) 0.009(3)
C3 0.070(3) 0.210(6) 0.096(4) -0.016(3) 0.014(2) 0.001(3)

loop_
_atom_type_symbol
_atom_type_description
_atom_type_scat_dispersion_real
_atom_type_scat_dispersion_imag
_atom_type_scat_source
C C 0.0181 0.0091 'International Tables Vol C Tables 4.2.6.8 and 6.1.1.4'
H H 0.0000 0.0000 'International Tables Vol C Tables 4.2.6.8 and 6.1.1.4'
F F 0.0727 0.0534 'International Tables Vol C Tables 4.2.6.8 and 6.1.1.4'
N N 0.0311 0.0180 'International Tables Vol C Tables 4.2.6.8 and 6.1.1.4'
O O 0.0492 0.0322 'International Tables Vol C Tables 4.2.6.8 and 6.1.1.4'

loop_
_geom_angle_atom_site_label_1
_geom_angle_atom_site_label_2
_geom_angle_atom_site_label_3
_geom_angle
_geom_angle_site_symmetry_1
_geom_angle_site_symmetry_3
_geom_angle_publ_flag
C1 N2 C11 122.2(3) . . ?
C7 N2 C1 123.9(3) . . ?
C7 N2 C11 113.7(3) . . ?
C12 N1 C16 116.9(3) . . ?
N1 C12 C13 123.3(3) . . ?
N1 C12 C11 116.3(3) . . ?
C13 C12 C11 120.4(3) . . ?
C6 C1 N2 119.8(3) . . ?
C6 C1 C2 120.3(3) . . ?
C2 C1 N2 119.9(3) . . ?
O1 C7 N2 127.9(3) . . ?
O1 C7 C8 124.2(3) . . ?
N2 C7 C8 107.9(3) . . ?
C12 C13 H13 121.0 . . ?
C12 C13 C14 117.9(3) . . ?
C14 C13 H13 121.0 . . ?
N2 C11 C12 113.1(3) . . ?
N2 C11 H11 109.9 . . ?
N2 C11 C10 102.3(3) . . ?
C12 C11 H11 109.9 . . ?
C12 C11 C10 111.5(3) . . ?
C10 C11 H11 109.9 . . ?
C13 C14 H14 120.5 . . ?
C15 C14 C13 119.0(3) . . ?
C15 C14 H14 120.5 . . ?
C1 C6 H6 120.3 . . ?
C1 C6 C5 119.4(4) . . ?
C5 C6 H6 120.3 . . ?
F4 C8 C7 109.1(3) . . ?
F4 C8 C10 111.9(4) . . ?
F4 C8 C9 104.3(4) . . ?
C7 C8 C9 110.4(4) . . ?
C10 C8 C7 105.5(3) . . ?
C10 C8 C9 115.7(4) . . ?
N1 C16 H16 118.0 . . ?
N1 C16 C15 124.1(4) . . ?
C15 C16 H16 118.0 . . ?
C14 C15 H15 120.6 . . ?
C16 C15 C14 118.7(4) . . ?
C16 C15 H15 120.6 . . ?
C1 C2 H2 120.3 . . ?
C1 C2 C3 119.4(4) . . ?
C3 C2 H2 120.3 . . ?
C11 C10 H10A 110.7 . . ?
C11 C10 H10B 110.7 . . ?
C8 C10 C11 105.2(3) . . ?
C8 C10 H10A 110.7 . . ?
C8 C10 H10B 110.7 . . ?
H10A C10 H10B 108.8 . . ?
C6 C5 H5 119.7 . . ?
C4 C5 C6 120.6(4) . . ?
C4 C5 H5 119.7 . . ?
F1 C9 F2 109.4(6) . . ?
F1 C9 C8 105.8(4) . . ?
F2 C9 C8 107.3(6) . . ?
F3 C9 F1 112.3(8) . . ?
F3 C9 F2 108.8(5) . . ?
F3 C9 C8 113.1(6) . . ?
C5 C4 H4 120.2 . . ?
C3 C4 C5 119.5(4) . . ?
C3 C4 H4 120.2 . . ?
C2 C3 H3 119.7 . . ?
C4 C3 C2 120.6(4) . . ?
C4 C3 H3 119.7 . . ?

loop_
_geom_bond_atom_site_label_1
_geom_bond_atom_site_label_2
_geom_bond_distance
_geom_bond_site_symmetry_2
_geom_bond_publ_flag
O1 C7 1.215(4) . ?
N2 C1 1.431(4) . ?
N2 C7 1.345(4) . ?
N2 C11 1.479(4) . ?
F4 C8 1.430(5) . ?
N1 C12 1.326(4) . ?
N1 C16 1.329(5) . ?
C12 C13 1.380(4) . ?
C12 C11 1.499(5) . ?
C1 C6 1.372(5) . ?
C1 C2 1.374(5) . ?
F1 C9 1.315(8) . ?
F2 C9 1.358(6) . ?
C7 C8 1.517(5) . ?
C13 H13 0.9300 . ?
C13 C14 1.382(5) . ?
C11 H11 0.9800 . ?
C11 C10 1.542(5) . ?
F3 C9 1.266(6) . ?
C14 H14 0.9300 . ?
C14 C15 1.362(5) . ?
C6 H6 0.9300 . ?
C6 C5 1.375(5) . ?
C8 C10 1.488(6) . ?
C8 C9 1.520(9) . ?
C16 H16 0.9300 . ?
C16 C15 1.358(6) . ?
C15 H15 0.9300 . ?
C2 H2 0.9300 . ?
C2 C3 1.378(6) . ?
C10 H10A 0.9700 . ?
C10 H10B 0.9700 . ?
C5 H5 0.9300 . ?
C5 C4 1.372(6) . ?
C4 H4 0.9300 . ?
C4 C3 1.364(7) . ?
C3 H3 0.9300 . ?

loop_
_geom_torsion_atom_site_label_1
_geom_torsion_atom_site_label_2
_geom_torsion_atom_site_label_3
_geom_torsion_atom_site_label_4
_geom_torsion
_geom_torsion_site_symmetry_1
_geom_torsion_site_symmetry_2
_geom_torsion_site_symmetry_3
_geom_torsion_site_symmetry_4
_geom_torsion_publ_flag
O1 C7 C8 F4 45.7(6) . . . . ?
O1 C7 C8 C10 166.0(4) . . . . ?
O1 C7 C8 C9 -68.4(6) . . . . ?
N2 C1 C6 C5 -178.7(3) . . . . ?
N2 C1 C2 C3 178.7(4) . . . . ?
N2 C7 C8 F4 -133.5(3) . . . . ?
N2 C7 C8 C10 -13.2(5) . . . . ?
N2 C7 C8 C9 112.4(4) . . . . ?
N2 C11 C10 C8 -22.7(4) . . . . ?
F4 C8 C10 C11 140.6(4) . . . . ?
F4 C8 C9 F1 177.0(4) . . . . ?
F4 C8 C9 F2 60.2(6) . . . . ?
F4 C8 C9 F3 -59.7(7) . . . . ?
N1 C12 C13 C14 -1.2(5) . . . . ?
N1 C12 C11 N2 -53.7(4) . . . . ?
N1 C12 C11 C10 60.9(4) . . . . ?
N1 C16 C15 C14 -0.8(7) . . . . ?
C12 N1 C16 C15 0.7(6) . . . . ?
C12 C13 C14 C15 1.0(5) . . . . ?
C12 C11 C10 C8 -143.8(3) . . . . ?
C1 N2 C7 O1 4.6(6) . . . . ?
C1 N2 C7 C8 -176.3(3) . . . . ?
C1 N2 C11 C12 -50.0(4) . . . . ?
C1 N2 C11 C10 -170.0(3) . . . . ?
C1 C6 C5 C4 -0.5(6) . . . . ?
C1 C2 C3 C4 0.3(8) . . . . ?
C7 N2 C1 C6 139.3(4) . . . . ?
C7 N2 C1 C2 -41.5(5) . . . . ?
C7 N2 C11 C12 135.6(3) . . . . ?
C7 N2 C11 C10 15.6(4) . . . . ?
C7 C8 C10 C11 22.2(5) . . . . ?
C7 C8 C9 F1 -66.0(5) . . . . ?
C7 C8 C9 F2 177.3(4) . . . . ?
C7 C8 C9 F3 57.3(7) . . . . ?
C13 C12 C11 N2 128.5(3) . . . . ?
C13 C12 C11 C10 -116.9(4) . . . . ?
C13 C14 C15 C16 -0.1(6) . . . . ?
C11 N2 C1 C6 -34.6(5) . . . . ?
C11 N2 C1 C2 144.6(4) . . . . ?
C11 N2 C7 O1 178.9(4) . . . . ?
C11 N2 C7 C8 -2.0(4) . . . . ?
C11 C12 C13 C14 176.5(3) . . . . ?
C6 C1 C2 C3 -2.1(6) . . . . ?
C6 C5 C4 C3 -1.2(8) . . . . ?
C16 N1 C12 C13 0.3(5) . . . . ?
C16 N1 C12 C11 -177.4(3) . . . . ?
C2 C1 C6 C5 2.1(6) . . . . ?
C10 C8 C9 F1 53.6(6) . . . . ?
C10 C8 C9 F2 -63.1(7) . . . . ?
C10 C8 C9 F3 176.9(5) . . . . ?
C5 C4 C3 C2 1.3(9) . . . . ?
C9 C8 C10 C11 -100.1(5) . . . . ?
